data_2105758
loop_
_publ_author_name
'Monteiro, Bernardo'
'Fernandes, Jos\'e A.'
'Pereira, Cl\'audia C. L.'
'Vilela, S\'ergio M. F.'
'Tom\'e, Jo\~ao P. C.'
'Mar\,calo, Joaquim'
'Almeida Paz, Filipe A.'

_publ_section_title
;
 Metal-organic frameworks based on uranyl and phosphonate ligands
;
_journal_coeditor_code BI5030
_journal_issue 1
_journal_name_full 'Acta Crystallographica Section B'
_journal_page_first 28
_journal_page_last 36
_journal_paper_doi 10.1107/S2052520613034781
_journal_volume 70
_journal_year 2014
_chemical_formula_moiety 'C8 H10 O8 P2 U'
_chemical_formula_sum 'C8 H10 O8 P2 U'
_chemical_formula_weight 534.13
_space_group_IT_number 14
_symmetry_cell_setting monoclinic
_symmetry_space_group_name_Hall '-P 2ybc'
_symmetry_space_group_name_H-M 'P 1 21/c 1'
_atom_sites_solution_hydrogens geom
_atom_sites_solution_primary direct
_atom_sites_solution_secondary difmap
_audit_creation_method SHELXL-97
_cell_angle_alpha 90.00
_cell_angle_beta 96.333(9)
_cell_angle_gamma 90.00
_cell_formula_units_Z 2
_cell_length_a 10.9522(13)
_cell_length_b 6.4691(7)
_cell_length_c 9.2802(10)
_cell_measurement_reflns_used 8989
_cell_measurement_temperature 296(2)
_cell_measurement_theta_max 33.14
_cell_measurement_theta_min 3.66
_cell_volume 653.50(13)
_computing_cell_refinement 'SAINT-Plus (Bruker, 2008)'
_computing_data_collection 'APEX2 (Bruker, 2008)'
_computing_data_reduction SAINT-Plus
_computing_molecular_graphics 'DIAMOND (Brandenburg, 2009)'
_computing_publication_material 'SHELXTL (Bruker, 2008)'
_computing_structure_refinement 'SHELXL97 (Sheldrick, 2008)'
_computing_structure_solution 'SHELXS97 (Sheldrick, 2008)'
_diffrn_ambient_temperature 296(2)
_diffrn_measured_fraction_theta_full 0.996
_diffrn_measured_fraction_theta_max 0.996
_diffrn_measurement_device_type 'Bruker X8 Kappa CCD APEX-II'
_diffrn_measurement_method '\w and \f scans'
_diffrn_radiation_monochromator graphite
_diffrn_radiation_source 'fine-focus sealed tube'
_diffrn_radiation_type MoK\a
_diffrn_radiation_wavelength 0.71073
_diffrn_reflns_av_R_equivalents 0.0545
_diffrn_reflns_av_sigmaI/netI 0.0747
_diffrn_reflns_limit_h_max 16
_diffrn_reflns_limit_h_min -16
_diffrn_reflns_limit_k_max 9
_diffrn_reflns_limit_k_min -9
_diffrn_reflns_limit_l_max 14
_diffrn_reflns_limit_l_min -13
_diffrn_reflns_number 8989
_diffrn_reflns_theta_full 33.14
_diffrn_reflns_theta_max 33.14
_diffrn_reflns_theta_min 3.66
_diffrn_standards_number 0
_exptl_absorpt_coefficient_mu 12.694
_exptl_absorpt_correction_T_max 0.9392
_exptl_absorpt_correction_T_min 0.7020
_exptl_absorpt_correction_type multi-scan
_exptl_absorpt_process_details 'SADABS (Bruker, 2008)'
_exptl_crystal_colour yellow
_exptl_crystal_density_diffrn 2.714
_exptl_crystal_density_method 'not measured'
_exptl_crystal_description plate
_exptl_crystal_F_000 488
_exptl_crystal_size_max 0.03
_exptl_crystal_size_mid 0.02
_exptl_crystal_size_min 0.01
_refine_diff_density_max 1.911
_refine_diff_density_min -2.742
_refine_ls_extinction_method none
_refine_ls_goodness_of_fit_ref 0.997
_refine_ls_hydrogen_treatment mixed
_refine_ls_matrix_type full
_refine_ls_number_parameters 91
_refine_ls_number_reflns 2475
_refine_ls_number_restraints 1
_refine_ls_restrained_S_all 0.997
_refine_ls_R_factor_all 0.0795
_refine_ls_R_factor_gt 0.0339
_refine_ls_shift/su_max 0.000
_refine_ls_shift/su_mean 0.000
_refine_ls_structure_factor_coef Fsqd
_refine_ls_weighting_details 'calc w=1/[\s^2^(Fo^2^)+(0.0205P)^2^] where P=(Fo^2^+2Fc^2^)/3'
_refine_ls_weighting_scheme calc
_refine_ls_wR_factor_gt 0.0513
_refine_ls_wR_factor_ref 0.0598
_reflns_number_gt 1556
_reflns_number_total 2475
_reflns_threshold_expression I>2\s(I)
_cod_data_source_file bi5030sup1.cif
_cod_data_source_block II
_cod_original_sg_symbol_H-M P21/c
_cod_database_code 2105758

loop_
_symmetry_equiv_pos_as_xyz
'x, y, z'
'-x, y+1/2, -z+1/2'
'-x, -y, -z'
'x, -y-1/2, z-1/2'

loop_
_atom_site_type_symbol
_atom_site_label
_atom_site_fract_x
_atom_site_fract_y
_atom_site_fract_z
_atom_site_U_iso_or_equiv
_atom_site_adp_type
_atom_site_calc_flag
_atom_site_refinement_flags
_atom_site_occupancy
_atom_site_symmetry_multiplicity
U U1 0.5000 0.0000 1.0000 0.01518(7) Uani d S 1 2
P P1 0.70512(12) 0.3134(2) 0.81343(14) 0.0175(3) Uani d . 1 1
O O3 0.6449(3) 0.4402(5) 0.6896(4) 0.0260(9) Uani d . 1 1
O O4 0.5598(4) -0.2530(5) 0.9798(4) 0.0273(9) Uani d . 1 1
O O1 0.6318(3) 0.1263(6) 0.8481(4) 0.0264(8) Uani d . 1 1
O O2 0.7302(4) 0.4518(5) 0.9517(4) 0.0270(9) Uani d D 1 1
H H2Z 0.671(3) 0.529(7) 0.962(7) 0.041 Uiso d D 1 1
C C1 0.8534(5) 0.2358(8) 0.7741(5) 0.0227(11) Uani d . 1 1
H H1A 0.8440 0.1529 0.6864 0.027 Uiso calc R 1 1
H H1B 0.8994 0.3586 0.7537 0.027 Uiso calc R 1 1
C C2 0.9290(5) 0.1135(8) 0.8917(5) 0.0172(11) Uani d . 1 1
C C3 0.8957(5) -0.0858(9) 0.9271(6) 0.0232(12) Uani d . 1 1
H H3 0.8253 -0.1450 0.8788 0.028 Uiso calc R 1 1
C C4 1.0343(5) 0.1976(8) 0.9667(6) 0.0228(11) Uani d . 1 1
H H4 1.0580 0.3311 0.9451 0.027 Uiso calc R 1 1

loop_
_atom_site_aniso_label
_atom_site_aniso_U_11
_atom_site_aniso_U_22
_atom_site_aniso_U_33
_atom_site_aniso_U_12
_atom_site_aniso_U_13
_atom_site_aniso_U_23
U1 0.01212(10) 0.01505(11) 0.01776(11) -0.00108(18) -0.00114(7) -0.00388(16)
P1 0.0131(6) 0.0221(6) 0.0164(6) 0.0029(5) -0.0015(5) 0.0021(5)
O3 0.0175(19) 0.034(2) 0.0248(19) 0.0051(15) -0.0033(15) 0.0050(15)
O4 0.028(2) 0.0198(19) 0.034(2) 0.0064(17) 0.0030(17) -0.0047(16)
O1 0.020(2) 0.028(2) 0.032(2) -0.0052(17) 0.0050(16) 0.0005(17)
O2 0.027(2) 0.025(2) 0.026(2) 0.0110(16) -0.0074(16) -0.0061(15)
C1 0.020(3) 0.029(3) 0.018(3) 0.006(2) -0.002(2) 0.007(2)
C2 0.012(3) 0.024(3) 0.016(3) 0.005(2) 0.0025(19) 0.002(2)
C3 0.016(3) 0.027(3) 0.026(3) 0.000(2) -0.002(2) 0.001(2)
C4 0.021(3) 0.019(2) 0.028(3) 0.000(2) 0.003(2) 0.001(2)

loop_
_atom_type_symbol
_atom_type_description
_atom_type_scat_dispersion_real
_atom_type_scat_dispersion_imag
_atom_type_scat_source
C C 0.0033 0.0016 'International Tables Vol C Tables 4.2.6.8 and 6.1.1.4'
H H 0.0000 0.0000 'International Tables Vol C Tables 4.2.6.8 and 6.1.1.4'
O O 0.0106 0.0060 'International Tables Vol C Tables 4.2.6.8 and 6.1.1.4'
P P 0.1023 0.0942 'International Tables Vol C Tables 4.2.6.8 and 6.1.1.4'
U U -9.6767 9.6646 'International Tables Vol C Tables 4.2.6.8 and 6.1.1.4'

loop_
_geom_angle_atom_site_label_1
_geom_angle_atom_site_label_2
_geom_angle_atom_site_label_3
_geom_angle_site_symmetry_1
_geom_angle_site_symmetry_3
_geom_angle
O4 U1 O4 . 3_657 179.999(2)
O4 U1 O3 . 4_566 90.25(15)
O4 U1 O3 . 2_646 89.75(15)
O3 U1 O3 4_566 2_646 180.0
O4 U1 O1 . . 89.93(15)
O3 U1 O1 4_566 . 88.95(14)
O3 U1 O1 2_646 . 91.05(14)
O4 U1 O1 . 3_657 90.07(15)
O3 U1 O1 4_566 3_657 91.05(14)
O3 U1 O1 2_646 3_657 88.95(14)
O1 U1 O1 . 3_657 179.9990(10)
O3 P1 O1 . . 113.7(2)
O3 P1 O2 . . 109.7(2)
O1 P1 O2 . . 109.5(2)
O3 P1 C1 . . 109.3(2)
O1 P1 C1 . . 109.7(2)
O2 P1 C1 . . 104.4(2)
P1 O3 U1 . 2_656 153.6(2)
P1 O1 U1 . . 144.0(2)
P1 O2 H2Z . . 111(4)
C2 C1 P1 . . 115.9(3)
C2 C1 H1A . . 108.3
P1 C1 H1A . . 108.3
C2 C1 H1B . . 108.3
P1 C1 H1B . . 108.3
H1A C1 H1B . . 107.4
C3 C2 C4 . . 118.0(5)
C3 C2 C1 . . 121.2(5)
C4 C2 C1 . . 120.8(5)
C4 C3 C2 3_757 . 120.9(6)
C4 C3 H3 3_757 . 119.5
C2 C3 H3 . . 119.5
C3 C4 C2 3_757 . 121.1(5)
C3 C4 H4 3_757 . 119.5
C2 C4 H4 . . 119.5

loop_
_geom_bond_atom_site_label_1
_geom_bond_atom_site_label_2
_geom_bond_site_symmetry_2
_geom_bond_distance
U1 O4 . 1.781(3)
U1 O4 3_657 1.781(3)
U1 O3 4_566 2.269(4)
U1 O3 2_646 2.269(4)
U1 O1 . 2.278(3)
U1 O1 3_657 2.278(3)
P1 O3 . 1.504(4)
P1 O1 . 1.507(4)
P1 O2 . 1.564(4)
P1 C1 . 1.776(5)
O3 U1 2_656 2.269(4)
O2 H2Z . 0.834(10)
C1 C2 . 1.518(7)
C1 H1A . 0.9700
C1 H1B . 0.9700
C2 C3 . 1.389(7)
C2 C4 . 1.390(7)
C3 C4 3_757 1.384(7)
C3 H3 . 0.9300
C4 C3 3_757 1.384(7)
C4 H4 . 0.9300

loop_
_geom_hbond_atom_site_label_D
_geom_hbond_atom_site_label_H
_geom_hbond_atom_site_label_A
_geom_hbond_site_symmetry_A
_geom_hbond_distance_DH
_geom_hbond_distance_HA
_geom_hbond_distance_DA
_geom_hbond_angle_DHA
O2 H2Z O4 1_565 0.834(10) 1.881(15) 2.703(5) 168(5)

loop_
_geom_torsion_atom_site_label_1
_geom_torsion_atom_site_label_2
_geom_torsion_atom_site_label_3
_geom_torsion_atom_site_label_4
_geom_torsion_site_symmetry_1
_geom_torsion_site_symmetry_4
_geom_torsion
O1 P1 O3 U1 . 2_656 -9.1(6)
O2 P1 O3 U1 . 2_656 -132.2(5)
C1 P1 O3 U1 . 2_656 113.9(5)
O3 P1 O1 U1 . . -99.5(4)
O2 P1 O1 U1 . . 23.7(5)
C1 P1 O1 U1 . . 137.7(4)
O4 U1 O1 P1 . . -149.5(4)
O4 U1 O1 P1 3_657 . 30.5(4)
O3 U1 O1 P1 4_566 . -59.3(4)
O3 U1 O1 P1 2_646 . 120.7(4)
O3 P1 C1 C2 . . 177.5(4)
O1 P1 C1 C2 . . -57.2(5)
O2 P1 C1 C2 . . 60.2(4)
P1 C1 C2 C3 . . 68.5(6)
P1 C1 C2 C4 . . -112.0(5)
C4 C2 C3 C4 . 3_757 -0.4(8)
C1 C2 C3 C4 . 3_757 179.2(5)
C3 C2 C4 C3 . 3_757 0.4(8)
C1 C2 C4 C3 . 3_757 -179.2(5)
